data_4102293
loop_
_publ_author_name
'Amy L. Fuller'
'Lindesay A. S. Scott-Hayward'
'Yang Li'
'Michael B\"uhl'
'Alexandra M. Z. Slawin'
'J. Derek Woollins'

_publ_section_title
;
 Automated Chemical Crystallography
;
_journal_name_full 'Journal of the American Chemical Society'
_journal_page_first 5799
_journal_page_last 5802
_journal_paper_doi 10.1021/ja100247y
_journal_volume 132
_journal_year 2010
_chemical_formula_moiety 'C12 H10 Te2 '
_chemical_formula_sum 'C12 H10 Te2'
_chemical_formula_weight 409.41
_space_group_IT_number 19
_symmetry_cell_setting orthorhombic
_symmetry_Int_Tables_number 19
_symmetry_space_group_name_Hall 'P 2ac 2ab'
_symmetry_space_group_name_H-M 'P 21 21 21'
_cell_angle_alpha 90.0000
_cell_angle_beta 90.0000
_cell_angle_gamma 90.0000
_cell_formula_units_Z 4
_cell_length_a 5.1523(14)
_cell_length_b 8.571(3)
_cell_length_c 26.799(7)
_cell_measurement_reflns_used 3676
_cell_measurement_temperature 125.1
_cell_measurement_theta_max 26.4
_cell_measurement_theta_min 2.3
_cell_volume 1183.5(6)
_computing_cell_refinement CrystalClear
_computing_data_collection CrystalClear
_computing_data_reduction CrystalStructure
_computing_publication_material 'CrystalStructure 3.8'
_computing_structure_refinement SHELXL
_computing_structure_solution SIR92
_diffrn_ambient_temperature 125
_diffrn_detector_area_resol_mean 14.63
_diffrn_measured_fraction_theta_full 0.970
_diffrn_measured_fraction_theta_max 0.970
_diffrn_measurement_device_type 'Rigaku Saturn'
_diffrn_measurement_method \w
_diffrn_radiation_type 'Mo K\a'
_diffrn_radiation_wavelength 0.71070
_diffrn_reflns_av_R_equivalents 0.025
_diffrn_reflns_limit_h_max 5
_diffrn_reflns_limit_h_min -6
_diffrn_reflns_limit_k_max 10
_diffrn_reflns_limit_k_min -7
_diffrn_reflns_limit_l_max 33
_diffrn_reflns_limit_l_min -27
_diffrn_reflns_number 3841
_diffrn_reflns_theta_full 26.36
_diffrn_reflns_theta_max 26.36
_exptl_absorpt_coefficient_mu 4.889
_exptl_absorpt_correction_T_max 0.376
_exptl_absorpt_correction_T_min 0.284
_exptl_absorpt_correction_type multi-scan
_exptl_absorpt_process_details 'Jacobson, R. (1998) Private communication'
_exptl_crystal_colour orange
_exptl_crystal_density_diffrn 2.298
_exptl_crystal_density_method 'not measured'
_exptl_crystal_description prism
_exptl_crystal_F_000 744.00
_exptl_crystal_size_max 0.25
_exptl_crystal_size_mid 0.20
_exptl_crystal_size_min 0.20
_refine_diff_density_max 0.87
_refine_diff_density_min -0.57
_refine_ls_abs_structure_details 'Flack, H. D. (1983), Acta Cryst. A39, 876-881.  830 Friedel Pairs'
_refine_ls_abs_structure_Flack 0.07(6)
_refine_ls_extinction_method none
_refine_ls_goodness_of_fit_ref 1.104
_refine_ls_hydrogen_treatment refall
_refine_ls_number_parameters 128
_refine_ls_number_reflns 2239
_refine_ls_R_factor_gt 0.0253
_refine_ls_shift/su_max 0.0000
_refine_ls_structure_factor_coef Fsqd
_refine_ls_weighting_details 'w = 1/[\s^2^(Fo^2^)+(0.0193P)^2^+4.2049P] where P=(Fo^2^+2Fc^2^)/3'
_refine_ls_weighting_scheme calc
_refine_ls_wR_factor_ref 0.0603
_reflns_number_gt 2195
_reflns_number_total 2239
_reflns_threshold_expression F^2^>2.0\s(F^2^)
_cod_data_source_file ja100247y_si_001_1.cif
_cod_data_source_block 3a
_cod_original_formula_sum 'C12 H10 Te2 '
_cod_database_code 4102293

loop_
_symmetry_equiv_pos_site_id
_symmetry_equiv_pos_as_xyz
1 +X,+Y,+Z
2 1/2+X,1/2-Y,-Z
3 -X,1/2+Y,1/2-Z
4 1/2-X,-Y,1/2+Z

loop_
_atom_site_label
_atom_site_type_symbol
_atom_site_fract_x
_atom_site_fract_y
_atom_site_fract_z
_atom_site_U_iso_or_equiv
_atom_site_adp_type
_atom_site_occupancy
_atom_site_symmetry_multiplicity
_atom_site_calc_flag
_atom_site_refinement_flags
Te(1) Te 0.81469(8) 0.07162(5) 0.086693(14) 0.02618(11) Uani 1.00 1 d .
Te(2) Te 1.12347(7) 0.32642(4) 0.080367(14) 0.02435(10) Uani 1.00 1 d .
C(1) C 0.7874(12) 0.0453(6) 0.1656(2) 0.0242(12) Uani 1.00 1 d .
C(2) C 0.9537(13) -0.0549(8) 0.1905(2) 0.0341(14) Uani 1.00 1 d .
C(3) C 0.9279(13) -0.0782(8) 0.2411(2) 0.0372(15) Uani 1.00 1 d .
C(4) C 0.7349(13) -0.0051(7) 0.2677(2) 0.0311(14) Uani 1.00 1 d .
C(5) C 0.5672(13) 0.0931(8) 0.2427(2) 0.0366(15) Uani 1.00 1 d .
C(6) C 0.5886(12) 0.1193(7) 0.1919(2) 0.0282(13) Uani 1.00 1 d .
C(7) C 0.8270(10) 0.4970(5) 0.0797(2) 0.0204(10) Uani 1.00 1 d .
C(8) C 0.7479(12) 0.5719(7) 0.1236(2) 0.0277(12) Uani 1.00 1 d .
C(9) C 0.5500(12) 0.6812(7) 0.1227(2) 0.0285(13) Uani 1.00 1 d .
C(10) C 0.4251(11) 0.7179(6) 0.0782(2) 0.0256(12) Uani 1.00 1 d .
C(11) C 0.5065(12) 0.6457(7) 0.0345(2) 0.0290(13) Uani 1.00 1 d .
C(12) C 0.7025(12) 0.5363(6) 0.0352(2) 0.0246(12) Uani 1.00 1 d .
H(2) H 1.0862 -0.1078 0.1725 0.041 Uiso 1.00 1 c R
H(3) H 1.0451 -0.1458 0.2578 0.045 Uiso 1.00 1 c R
H(4) H 0.7176 -0.0218 0.3026 0.037 Uiso 1.00 1 c R
H(5) H 0.4334 0.1440 0.2609 0.044 Uiso 1.00 1 c R
H(6) H 0.4702 0.1865 0.1752 0.034 Uiso 1.00 1 c R
H(8) H 0.8308 0.5475 0.1543 0.033 Uiso 1.00 1 c R
H(9) H 0.4991 0.7316 0.1527 0.034 Uiso 1.00 1 c R
H(10) H 0.2867 0.7911 0.0777 0.031 Uiso 1.00 1 c R
H(11) H 0.4260 0.6720 0.0037 0.035 Uiso 1.00 1 c R
H(12) H 0.7536 0.4870 0.0050 0.029 Uiso 1.00 1 c R

loop_
_atom_site_aniso_label
_atom_site_aniso_U_11
_atom_site_aniso_U_22
_atom_site_aniso_U_33
_atom_site_aniso_U_12
_atom_site_aniso_U_13
_atom_site_aniso_U_23
Te(1) 0.0309(2) 0.02376(19) 0.02386(18) -0.00257(16) 0.00260(16) -0.00239(16)
Te(2) 0.02075(19) 0.02478(19) 0.02753(19) -0.00061(15) 0.00079(16) 0.00186(16)
C(1) 0.025(3) 0.021(2) 0.027(2) 0.001(2) -0.005(2) -0.001(2)
C(2) 0.030(3) 0.040(3) 0.033(3) 0.004(3) -0.001(2) -0.000(2)
C(3) 0.031(3) 0.046(3) 0.035(3) 0.002(3) -0.013(2) 0.006(3)
C(4) 0.036(3) 0.034(3) 0.024(2) -0.006(3) 0.005(2) 0.003(2)
C(5) 0.033(3) 0.048(4) 0.029(3) 0.011(3) -0.001(2) -0.004(2)
C(6) 0.024(3) 0.035(3) 0.026(2) 0.006(2) -0.000(2) 0.001(2)
C(7) 0.018(2) 0.016(2) 0.027(2) -0.0063(19) -0.002(2) 0.000(2)
C(8) 0.029(3) 0.030(3) 0.024(2) -0.003(3) -0.005(2) 0.005(2)
C(9) 0.034(3) 0.024(2) 0.027(2) 0.002(2) 0.006(2) -0.004(2)
C(10) 0.025(3) 0.016(2) 0.036(3) -0.001(2) 0.007(2) -0.000(2)
C(11) 0.032(3) 0.029(3) 0.026(2) 0.002(2) -0.000(2) 0.003(2)
C(12) 0.026(3) 0.025(3) 0.023(2) -0.002(2) 0.002(2) 0.001(2)

loop_
_atom_type_symbol
_atom_type_description
_atom_type_scat_dispersion_real
_atom_type_scat_dispersion_imag
_atom_type_scat_source
C C 0.003 0.002
;
International Tables for Crystallography
(1992, Vol. C, Tables 4.2.6.8 and 6.1.1.4)
;
H H 0.000 0.000
;
International Tables for Crystallography
(1992, Vol. C, Table 6.1.1.4)
;
Te Te -0.531 1.675
;
International Tables for Crystallography
(1992, Vol. C, Tables 4.2.6.8 and 6.1.1.4)
;

loop_
_geom_angle_atom_site_label_1
_geom_angle_atom_site_label_2
_geom_angle_atom_site_label_3
_geom_angle
_geom_angle_publ_flag
Te(2) Te(1) C(1) 100.74(16) yes
Te(1) Te(2) C(7) 97.69(14) yes
Te(1) C(1) C(2) 120.1(4) yes
Te(1) C(1) C(6) 120.0(4) yes
C(2) C(1) C(6) 119.6(5) yes
C(1) C(2) C(3) 120.2(6) yes
C(2) C(3) C(4) 121.1(6) yes
C(3) C(4) C(5) 118.5(5) yes
C(4) C(5) C(6) 121.8(6) yes
C(1) C(6) C(5) 118.7(5) yes
Te(2) C(7) C(8) 121.3(4) yes
Te(2) C(7) C(12) 120.4(4) yes
C(8) C(7) C(12) 118.2(5) yes
C(7) C(8) C(9) 120.6(5) yes
C(8) C(9) C(10) 120.6(5) yes
C(9) C(10) C(11) 118.8(5) yes
C(10) C(11) C(12) 120.7(5) yes
C(7) C(12) C(11) 121.0(5) yes
C(1) C(2) H(2) 119.9 no
C(3) C(2) H(2) 119.9 no
C(2) C(3) H(3) 119.5 no
C(4) C(3) H(3) 119.5 no
C(3) C(4) H(4) 120.7 no
C(5) C(4) H(4) 120.7 no
C(4) C(5) H(5) 119.1 no
C(6) C(5) H(5) 119.1 no
C(1) C(6) H(6) 120.6 no
C(5) C(6) H(6) 120.6 no
C(7) C(8) H(8) 119.7 no
C(9) C(8) H(8) 119.7 no
C(8) C(9) H(9) 119.7 no
C(10) C(9) H(9) 119.7 no
C(9) C(10) H(10) 120.6 no
C(11) C(10) H(10) 120.6 no
C(10) C(11) H(11) 119.6 no
C(12) C(11) H(11) 119.6 no
C(7) C(12) H(12) 119.5 no
C(11) C(12) H(12) 119.5 no

loop_
_geom_bond_atom_site_label_1
_geom_bond_atom_site_label_2
_geom_bond_distance
_geom_bond_publ_flag
Te(1) Te(2) 2.7073(5) yes
Te(1) C(1) 2.132(5) yes
Te(2) C(7) 2.115(5) yes
C(1) C(2) 1.383(8) yes
C(1) C(6) 1.396(8) yes
C(2) C(3) 1.377(8) yes
C(3) C(4) 1.375(9) yes
C(4) C(5) 1.380(9) yes
C(5) C(6) 1.385(8) yes
C(7) C(8) 1.400(8) yes
C(7) C(12) 1.395(7) yes
C(8) C(9) 1.385(9) yes
C(9) C(10) 1.390(8) yes
C(10) C(11) 1.391(8) yes
C(11) C(12) 1.378(8) yes
C(2) H(2) 0.950 no
C(3) H(3) 0.950 no
C(4) H(4) 0.950 no
C(5) H(5) 0.950 no
C(6) H(6) 0.950 no
C(8) H(8) 0.950 no
C(9) H(9) 0.950 no
C(10) H(10) 0.950 no
C(11) H(11) 0.950 no
C(12) H(12) 0.950 no

loop_
_geom_contact_atom_site_label_1
_geom_contact_atom_site_label_2
_geom_contact_distance
_geom_contact_site_symmetry_2
Te(2) C(11) 3.591(6) 1_655
C(1) C(9) 3.544(8) 1_545
C(2) C(6) 3.596(9) 1_655
C(2) C(9) 3.570(9) 1_545
C(6) C(2) 3.596(9) 1_455
C(9) C(1) 3.544(8) 1_565
C(9) C(2) 3.570(9) 1_565
C(11) Te(2) 3.591(6) 1_455
Te(1) H(10) 3.428 1_645
Te(1) H(11) 3.249 2_555
Te(1) H(12) 3.378 2_555
Te(2) H(4) 3.492 3_755
Te(2) H(6) 3.331 1_655
Te(2) H(12) 3.593 2_555
C(1) H(3) 3.459 3_755
C(1) H(9) 3.092 1_545
C(2) H(5) 3.546 1_655
C(2) H(5) 3.513 3_645
C(2) H(6) 3.395 1_655
C(2) H(8) 3.599 1_545
C(2) H(9) 3.140 1_545
C(2) H(9) 3.503 1_645
C(3) H(5) 3.270 1_655
C(3) H(5) 3.023 3_645
C(3) H(8) 3.251 3_745
C(4) H(3) 3.352 3_755
C(4) H(5) 3.222 3_645
C(4) H(6) 3.232 3_645
C(4) H(8) 3.094 3_745
C(4) H(9) 3.180 3_645
C(5) H(2) 3.556 1_455
C(5) H(3) 3.404 1_455
C(5) H(3) 3.000 3_755
C(5) H(8) 3.460 3_645
C(5) H(9) 3.063 3_645
C(6) H(2) 3.280 1_455
C(6) H(3) 3.071 3_755
C(6) H(4) 3.460 3_655
C(6) H(9) 3.516 1_545
C(7) H(10) 3.459 1_655
C(8) H(2) 3.507 1_565
C(8) H(4) 3.210 3_655
C(8) H(4) 3.484 3_755
C(8) H(5) 3.293 3_655
C(8) H(10) 3.570 1_655
C(9) H(2) 3.281 1_465
C(9) H(2) 3.563 1_565
C(9) H(4) 2.989 3_655
C(9) H(5) 3.138 3_655
C(10) H(2) 3.416 1_465
C(10) H(11) 3.509 2_465
C(10) H(11) 3.516 2_565
C(10) H(12) 3.486 2_465
C(11) H(10) 3.378 2_565
C(11) H(11) 3.525 2_465
C(11) H(11) 2.856 2_565
C(11) H(12) 3.567 2_465
C(12) H(10) 3.397 2_565
C(12) H(11) 2.943 2_565
H(2) C(5) 3.556 1_655
H(2) C(6) 3.280 1_655
H(2) C(8) 3.507 1_545
H(2) C(9) 3.563 1_545
H(2) C(9) 3.281 1_645
H(2) C(10) 3.416 1_645
H(2) H(6) 3.206 1_655
H(2) H(8) 3.271 1_545
H(2) H(9) 3.366 1_545
H(2) H(9) 2.589 1_645
H(2) H(10) 2.876 1_645
H(3) C(1) 3.459 3_745
H(3) C(4) 3.352 3_745
H(3) C(5) 3.404 1_655
H(3) C(5) 3.000 3_745
H(3) C(6) 3.071 3_745
H(3) H(5) 3.190 1_655
H(3) H(5) 3.094 3_645
H(3) H(5) 3.273 3_745
H(3) H(6) 3.513 3_645
H(3) H(6) 3.395 3_745
H(3) H(8) 2.950 3_745
H(4) Te(2) 3.492 3_745
H(4) C(6) 3.460 3_645
H(4) C(8) 3.210 3_645
H(4) C(8) 3.484 3_745
H(4) C(9) 2.989 3_645
H(4) H(5) 3.421 3_645
H(4) H(6) 2.746 3_645
H(4) H(8) 3.110 3_645
H(4) H(8) 2.664 3_745
H(4) H(9) 2.719 3_645
H(5) C(2) 3.546 1_455
H(5) C(2) 3.513 3_655
H(5) C(3) 3.270 1_455
H(5) C(3) 3.023 3_655
H(5) C(4) 3.222 3_655
H(5) C(8) 3.293 3_645
H(5) C(9) 3.138 3_645
H(5) H(3) 3.190 1_455
H(5) H(3) 3.094 3_655
H(5) H(3) 3.273 3_755
H(5) H(4) 3.421 3_655
H(5) H(8) 2.776 3_645
H(5) H(9) 2.460 3_645
H(6) Te(2) 3.331 1_455
H(6) C(2) 3.395 1_455
H(6) C(4) 3.232 3_655
H(6) H(2) 3.206 1_455
H(6) H(3) 3.513 3_655
H(6) H(3) 3.395 3_755
H(6) H(4) 2.746 3_655
H(8) C(2) 3.599 1_565
H(8) C(3) 3.251 3_755
H(8) C(4) 3.094 3_755
H(8) C(5) 3.460 3_655
H(8) H(2) 3.271 1_565
H(8) H(3) 2.950 3_755
H(8) H(4) 3.110 3_655
H(8) H(4) 2.664 3_755
H(8) H(5) 2.776 3_655
H(9) C(1) 3.092 1_565
H(9) C(2) 3.503 1_465
H(9) C(2) 3.140 1_565
H(9) C(4) 3.180 3_655
H(9) C(5) 3.063 3_655
H(9) C(6) 3.516 1_565
H(9) H(2) 2.589 1_465
H(9) H(2) 3.366 1_565
H(9) H(4) 2.719 3_655
H(9) H(5) 2.460 3_655
H(10) Te(1) 3.428 1_465
H(10) C(7) 3.459 1_455
H(10) C(8) 3.570 1_455
H(10) C(11) 3.378 2_465
H(10) C(12) 3.397 2_465
H(10) H(2) 2.876 1_465
H(10) H(11) 2.883 2_465
H(10) H(12) 2.927 2_465
H(11) Te(1) 3.249 2_455
H(11) C(10) 3.516 2_465
H(11) C(10) 3.509 2_565
H(11) C(11) 2.856 2_465
H(11) C(11) 3.525 2_565
H(11) C(12) 2.943 2_465
H(11) H(10) 2.883 2_565
H(11) H(11) 2.909 2_465
H(11) H(11) 2.909 2_565
H(11) H(12) 3.063 2_465
H(12) Te(1) 3.378 2_455
H(12) Te(2) 3.593 2_455
H(12) C(10) 3.486 2_565
H(12) C(11) 3.567 2_565
H(12) H(10) 2.927 2_565
H(12) H(11) 3.063 2_565

loop_
_geom_torsion_atom_site_label_1
_geom_torsion_atom_site_label_2
_geom_torsion_atom_site_label_3
_geom_torsion_atom_site_label_4
_geom_torsion
Te(2) Te(1) C(1) C(2) -94.9(5)
Te(2) Te(1) C(1) C(6) 90.2(4)
C(1) Te(1) Te(2) C(7) -90.5(2)
Te(1) Te(2) C(7) C(8) 95.2(4)
Te(1) Te(2) C(7) C(12) -84.0(4)
Te(1) C(1) C(2) C(3) -176.7(5)
Te(1) C(1) C(6) C(5) 176.4(4)
C(2) C(1) C(6) C(5) 1.5(9)
C(6) C(1) C(2) C(3) -1.8(9)
C(1) C(2) C(3) C(4) 1.1(10)
C(2) C(3) C(4) C(5) -0.2(8)
C(3) C(4) C(5) C(6) 0.0(10)
C(4) C(5) C(6) C(1) -0.7(10)
Te(2) C(7) C(8) C(9) -178.8(4)
Te(2) C(7) C(12) C(11) 179.1(4)
C(8) C(7) C(12) C(11) -0.1(6)
C(12) C(7) C(8) C(9) 0.4(8)
C(7) C(8) C(9) C(10) 0.4(8)
C(8) C(9) C(10) C(11) -1.5(9)
C(9) C(10) C(11) C(12) 1.8(9)
C(10) C(11) C(12) C(7) -1.0(9)
